data_4338161
loop_
_publ_author_name
'Brogden, David W.'
'Turov, Yevgeniya'
'Nippe, Michael'
'Li Manni, Giovanni'
'Hillard, Elizabeth A.'
'Cl\'erac, Rodolphe'
'Gagliardi, Laura'
'Berry, John F.'

_publ_section_title
;
 Oxidative stretching of metal-metal bonds to their limits.
;
_journal_issue 9
_journal_name_full 'Inorganic chemistry'
_journal_page_first 4777
_journal_page_last 4790
_journal_paper_doi 10.1021/ic5007204
_journal_volume 53
_journal_year 2014
_chemical_formula_moiety 'C40 H32 Cr2 N12, 2(C F3 O3 S)'
_chemical_formula_sum 'C42 H32 Cr2 F6 N12 O6 S2'
_chemical_formula_weight 1082.92
_space_group_crystal_system monoclinic
_space_group_IT_number 14
_space_group_name_Hall '-P 2ybc'
_space_group_name_H-M_alt 'P 1 21/c 1'
_symmetry_space_group_name_Hall '-P 2ybc'
_symmetry_space_group_name_H-M 'P 1 21/c 1'
_atom_sites_solution_hydrogens geom
_atom_sites_solution_primary direct
_atom_sites_solution_secondary difmap
_cell_angle_alpha 90.00
_cell_angle_beta 108.1919(14)
_cell_angle_gamma 90.00
_cell_formula_units_Z 4
_cell_length_a 22.5721(5)
_cell_length_b 8.8060(2)
_cell_length_c 22.5134(5)
_cell_measurement_temperature 100(2)
_cell_volume 4251.31(17)
_computing_cell_refinement 'SAINT+ Ver. 8.30C (Bruker-AXS, 2013)'
_computing_data_collection 'APEX2 Ver. 2013.2-0 (Bruker-AXS, 2013)'
_computing_data_reduction 'SAINT+ Ver. 8.30C (Bruker-AXS, 2013)'
_computing_molecular_graphics 'SHELXTL (Sheldrick, 2008-2013)'
_computing_publication_material 'SHELXTL (Sheldrick, 2008-2013)'
_computing_structure_refinement 'SHELXTL (Sheldrick, 2008-2013)'
_computing_structure_solution 'SHELXTL (Sheldrick, 2008-2013)'
_diffrn_ambient_temperature 100.15
_diffrn_detector_area_resol_mean 7.9
_diffrn_detector_type 'CCD area detector'
_diffrn_measured_fraction_theta_full 1.000
_diffrn_measured_fraction_theta_max 0.997
_diffrn_measurement_device 'three-circle diffractometer'
_diffrn_measurement_device_type Gromit
_diffrn_measurement_method '0.5\% \w and 0.5\% \f scans'
_diffrn_radiation_collimation 'focusing mirrors'
_diffrn_radiation_monochromator 'mirror optics'
_diffrn_radiation_probe x-ray
_diffrn_radiation_type MoK\a
_diffrn_radiation_wavelength 0.71073
_diffrn_reflns_av_R_equivalents 0.0785
_diffrn_reflns_av_unetI/netI 0.0387
_diffrn_reflns_limit_h_max 27
_diffrn_reflns_limit_h_min -27
_diffrn_reflns_limit_k_max 10
_diffrn_reflns_limit_k_min -9
_diffrn_reflns_limit_l_max 27
_diffrn_reflns_limit_l_min -27
_diffrn_reflns_number 78408
_diffrn_reflns_theta_full 25.00
_diffrn_reflns_theta_max 25.75
_diffrn_reflns_theta_min 1.90
_diffrn_source 'microfocus sealed X-ray tube'
_diffrn_source_type 'Incoatec I\ms'
_exptl_absorpt_coefficient_mu 0.702
_exptl_absorpt_correction_T_max 0.7331
_exptl_absorpt_correction_T_min 0.6610
_exptl_absorpt_correction_type analytical
_exptl_absorpt_process_details
;
SADABS-2009/1 (Bruker,2010) was used for absorption correction.
wR2(int) was 0.1139 before and 0.0617 after correction.
The Ratio of minimum to maximum transmission is 0.9017.
The \l/2 correction factor is Not present.
;
_exptl_crystal_colour red
_exptl_crystal_colour_primary red
_exptl_crystal_density_diffrn 1.692
_exptl_crystal_density_method 'not measured'
_exptl_crystal_description needle
_exptl_crystal_F_000 2200
_exptl_crystal_size_max 0.142
_exptl_crystal_size_mid 0.119
_exptl_crystal_size_min 0.041
_refine_diff_density_max 0.670
_refine_diff_density_min -0.700
_refine_diff_density_rms 0.074
_refine_ls_extinction_method none
_refine_ls_goodness_of_fit_ref 1.016
_refine_ls_hydrogen_treatment constr
_refine_ls_matrix_type full
_refine_ls_number_parameters 667
_refine_ls_number_reflns 8122
_refine_ls_number_restraints 0
_refine_ls_restrained_S_all 1.016
_refine_ls_R_factor_all 0.0626
_refine_ls_R_factor_gt 0.0406
_refine_ls_shift/su_max 0.001
_refine_ls_shift/su_mean 0.000
_refine_ls_structure_factor_coef Fsqd
_refine_ls_weighting_details 'calc w=1/[\s^2^(Fo^2^)+(0.0391P)^2^+8.4844P] where P=(Fo^2^+2Fc^2^)/3'
_refine_ls_weighting_scheme calc
_refine_ls_wR_factor_gt 0.0938
_refine_ls_wR_factor_ref 0.1048
_reflns_number_gt 6141
_reflns_number_total 8122
_reflns_threshold_expression >2sigma(I)
_cod_data_source_file ic5007204_si_001.cif
_cod_data_source_block berry204
_cod_depositor_comments 'Adding full bibliography for 4338161--4338168.cif.'
_cod_original_cell_volume 4251.31(16)
_cod_database_code 4338161
_olex2_refinement_description
;
1. Fixed Uiso
 At 1.2 times of:
  All C(H) groups
2. Others
 Fixed Sof: F5(0.46696) F6(0.46696) O4(0.46696) O6(0.46696) F5A(0.53304)
 F6A(0.53304) O4A(0.53304) O6A(0.53304)
3.a Aromatic/amide H refined with riding coordinates:
 C1(H1), C2(H2), C3(H3), C4(H4), C7(H7), C8(H8), C9(H9), C10(H10), C11(H11),
 C12(H12), C13(H13), C14(H14), C17(H17), C18(H18), C19(H19), C20(H20), C21(H21),
  C22(H22), C23(H23), C24(H24), C27(H27), C28(H28), C29(H29), C30(H30),
 C31(H31), C32(H32), C33(H33), C34(H34), C37(H37), C38(H38), C39(H39), C40(H40)
;

loop_
_space_group_symop_id
_space_group_symop_operation_xyz
1 'x, y, z'
2 '-x, y+1/2, -z+1/2'
3 '-x, -y, -z'
4 'x, -y-1/2, z-1/2'

loop_
_atom_site_label
_atom_site_type_symbol
_atom_site_fract_x
_atom_site_fract_y
_atom_site_fract_z
_atom_site_U_iso_or_equiv
_atom_site_adp_type
_atom_site_occupancy
_atom_site_symmetry_multiplicity
_atom_site_calc_flag
_atom_site_disorder_assembly
_atom_site_disorder_group
_atom_site_refinement_flags_posn
Cr1 Cr 0.30051(2) 0.57124(5) 0.34353(2) 0.01459(12) Uani 1 1 d . . .
Cr2 Cr 0.19200(2) 0.54710(5) 0.40655(2) 0.01535(12) Uani 1 1 d . . .
N1 N 0.13335(11) 0.6488(3) 0.32817(11) 0.0178(5) Uani 1 1 d . . .
N2 N 0.21525(11) 0.6612(3) 0.28695(11) 0.0167(5) Uani 1 1 d . . .
N3 N 0.30017(11) 0.6513(3) 0.25852(11) 0.0171(5) Uani 1 1 d . . .
N4 N 0.12803(11) 0.3842(3) 0.40296(11) 0.0188(5) Uani 1 1 d . . .
N5 N 0.19931(11) 0.3529(3) 0.35594(11) 0.0166(5) Uani 1 1 d . . .
N6 N 0.27535(11) 0.3593(3) 0.30673(11) 0.0161(5) Uani 1 1 d . . .
N7 N 0.25275(11) 0.4573(3) 0.48433(11) 0.0170(5) Uani 1 1 d . . .
N8 N 0.32903(11) 0.4709(3) 0.43537(11) 0.0160(5) Uani 1 1 d . . .
N9 N 0.38921(11) 0.4928(3) 0.37506(11) 0.0175(5) Uani 1 1 d . . .
N10 N 0.16296(11) 0.7074(3) 0.45732(11) 0.0185(5) Uani 1 1 d . . .
N11 N 0.24549(11) 0.7502(3) 0.42678(11) 0.0166(5) Uani 1 1 d . . .
N12 N 0.32946(11) 0.7703(3) 0.38916(11) 0.0163(5) Uani 1 1 d . . .
C1 C 0.07374(13) 0.6799(4) 0.32495(14) 0.0209(7) Uani 1 1 d . . .
H1 H 0.0574 0.6340 0.3547 0.025 Uiso 1 1 calc . . R
C2 C 0.03588(14) 0.7738(4) 0.28119(15) 0.0245(7) Uani 1 1 d . . .
H2 H -0.0065 0.7884 0.2787 0.029 Uiso 1 1 calc . . R
C3 C 0.06147(14) 0.8478(4) 0.24019(14) 0.0233(7) Uani 1 1 d . . .
H3 H 0.0373 0.9196 0.2111 0.028 Uiso 1 1 calc . . R
C4 C 0.12150(14) 0.8171(3) 0.24179(14) 0.0204(6) Uani 1 1 d . . .
H4 H 0.1393 0.8690 0.2145 0.024 Uiso 1 1 calc . . R
C5 C 0.15683(13) 0.7075(3) 0.28431(13) 0.0171(6) Uani 1 1 d . . .
C6 C 0.23799(14) 0.6791(3) 0.23727(14) 0.0178(6) Uani 1 1 d . . .
C7 C 0.20860(15) 0.7106(4) 0.17376(14) 0.0225(7) Uani 1 1 d . . .
H7 H 0.1646 0.7208 0.1575 0.027 Uiso 1 1 calc . . R
C8 C 0.24563(16) 0.7263(4) 0.13570(15) 0.0278(7) Uani 1 1 d . . .
H8 H 0.2269 0.7514 0.0929 0.033 Uiso 1 1 calc . . R
C9 C 0.30942(15) 0.7062(4) 0.15862(15) 0.0259(7) Uani 1 1 d . . .
H9 H 0.3349 0.7208 0.1325 0.031 Uiso 1 1 calc . . R
C10 C 0.33516(15) 0.6645(4) 0.22022(14) 0.0223(7) Uani 1 1 d . . .
H10 H 0.3786 0.6445 0.2360 0.027 Uiso 1 1 calc . . R
C11 C 0.07676(13) 0.3538(4) 0.41923(14) 0.0209(7) Uani 1 1 d . . .
H11 H 0.0653 0.4204 0.4470 0.025 Uiso 1 1 calc . . R
C12 C 0.04084(14) 0.2290(4) 0.39669(15) 0.0247(7) Uani 1 1 d . . .
H12 H 0.0059 0.2054 0.4099 0.030 Uiso 1 1 calc . . R
C13 C 0.05688(15) 0.1381(4) 0.35407(15) 0.0256(7) Uani 1 1 d . . .
H13 H 0.0315 0.0530 0.3367 0.031 Uiso 1 1 calc . . R
C14 C 0.10882(13) 0.1676(4) 0.33598(15) 0.0214(7) Uani 1 1 d . . .
H14 H 0.1190 0.1056 0.3061 0.026 Uiso 1 1 calc . . R
C15 C 0.14577(13) 0.2917(3) 0.36322(13) 0.0169(6) Uani 1 1 d . . .
C16 C 0.23585(13) 0.2751(3) 0.32788(13) 0.0159(6) Uani 1 1 d . . .
C17 C 0.23622(14) 0.1166(3) 0.32188(14) 0.0195(6) Uani 1 1 d . . .
H17 H 0.2132 0.0553 0.3415 0.023 Uiso 1 1 calc . . R
C18 C 0.26994(14) 0.0501(4) 0.28757(14) 0.0220(7) Uani 1 1 d . . .
H18 H 0.2693 -0.0570 0.2824 0.026 Uiso 1 1 calc . . R
C19 C 0.30502(14) 0.1399(3) 0.26038(14) 0.0202(7) Uani 1 1 d . . .
H19 H 0.3264 0.0966 0.2342 0.024 Uiso 1 1 calc . . R
C20 C 0.30791(13) 0.2915(3) 0.27234(13) 0.0178(6) Uani 1 1 d . . .
H20 H 0.3338 0.3528 0.2560 0.021 Uiso 1 1 calc . . R
C21 C 0.23379(14) 0.4257(4) 0.53442(14) 0.0204(6) Uani 1 1 d . . .
H21 H 0.1904 0.4291 0.5294 0.024 Uiso 1 1 calc . . R
C22 C 0.27380(15) 0.3895(4) 0.59156(14) 0.0250(7) Uani 1 1 d . . .
H22 H 0.2589 0.3618 0.6251 0.030 Uiso 1 1 calc . . R
C23 C 0.33734(15) 0.3942(4) 0.59925(15) 0.0275(7) Uani 1 1 d . . .
H23 H 0.3666 0.3749 0.6392 0.033 Uiso 1 1 calc . . R
C24 C 0.35777(14) 0.4266(4) 0.54934(14) 0.0224(7) Uani 1 1 d . . .
H24 H 0.4012 0.4335 0.5551 0.027 Uiso 1 1 calc . . R
C25 C 0.31444(13) 0.4498(3) 0.48938(13) 0.0172(6) Uani 1 1 d . . .
C26 C 0.38661(13) 0.4340(3) 0.42990(13) 0.0166(6) Uani 1 1 d . . .
C27 C 0.43626(14) 0.3451(4) 0.46613(15) 0.0230(7) Uani 1 1 d . . .
H27 H 0.4353 0.3019 0.5045 0.028 Uiso 1 1 calc . . R
C28 C 0.48658(14) 0.3218(4) 0.44482(15) 0.0251(7) Uani 1 1 d . . .
H28 H 0.5208 0.2625 0.4691 0.030 Uiso 1 1 calc . . R
C29 C 0.48814(14) 0.3836(4) 0.38838(15) 0.0245(7) Uani 1 1 d . . .
H29 H 0.5228 0.3672 0.3738 0.029 Uiso 1 1 calc . . R
C30 C 0.43834(13) 0.4685(4) 0.35463(15) 0.0217(7) Uani 1 1 d . . .
H30 H 0.4385 0.5113 0.3159 0.026 Uiso 1 1 calc . . R
C31 C 0.11498(14) 0.7431(4) 0.47908(14) 0.0245(7) Uani 1 1 d . . .
H31 H 0.0854 0.6671 0.4800 0.029 Uiso 1 1 calc . . R
C32 C 0.10844(15) 0.8860(4) 0.49969(15) 0.0275(8) Uani 1 1 d . . .
H32 H 0.0753 0.9091 0.5158 0.033 Uiso 1 1 calc . . R
C33 C 0.15134(15) 0.9980(4) 0.49665(15) 0.0257(7) Uani 1 1 d . . .
H33 H 0.1470 1.0982 0.5104 0.031 Uiso 1 1 calc . . R
C34 C 0.19965(15) 0.9640(4) 0.47399(14) 0.0226(7) Uani 1 1 d . . .
H34 H 0.2286 1.0399 0.4713 0.027 Uiso 1 1 calc . . R
C35 C 0.20526(13) 0.8143(3) 0.45487(13) 0.0177(6) Uani 1 1 d . . .
C36 C 0.30244(13) 0.8142(3) 0.43230(13) 0.0160(6) Uani 1 1 d . . .
C37 C 0.33437(14) 0.9142(3) 0.48021(14) 0.0214(7) Uani 1 1 d . . .
H37 H 0.3177 0.9381 0.5129 0.026 Uiso 1 1 calc . . R
C38 C 0.38982(15) 0.9773(4) 0.47961(15) 0.0247(7) Uani 1 1 d . . .
H38 H 0.4114 1.0454 0.5118 0.030 Uiso 1 1 calc . . R
C39 C 0.41448(15) 0.9413(4) 0.43183(15) 0.0241(7) Uani 1 1 d . . .
H39 H 0.4512 0.9894 0.4291 0.029 Uiso 1 1 calc . . R
C40 C 0.38414(13) 0.8349(3) 0.38914(14) 0.0194(6) Uani 1 1 d . . .
H40 H 0.4020 0.8045 0.3580 0.023 Uiso 1 1 calc . . R
S2 S -0.08226(6) 0.65378(13) 0.39882(6) 0.0552(3) Uani 1 1 d . . .
F4 F -0.16729(11) 0.8656(3) 0.36148(13) 0.0569(7) Uani 1 1 d . . .
O5 O -0.03319(11) 0.6060(3) 0.37654(13) 0.0396(6) Uani 1 1 d B . .
C42 C -0.11664(16) 0.8125(5) 0.35069(17) 0.0356(9) Uani 1 1 d A . .
F5 F -0.0832(6) 0.9146(14) 0.3426(5) 0.064(3) Uani 0.47 1 d A 1 .
F6 F -0.1424(4) 0.7314(9) 0.2961(3) 0.066(2) Uani 0.47 1 d A 1 .
O4 O -0.0849(3) 0.6872(8) 0.4540(3) 0.0438(15) Uani 0.47 1 d B 1 .
O6 O -0.1442(3) 0.5483(6) 0.3626(4) 0.0425(15) Uani 0.47 1 d B 1 .
F5A F -0.0739(5) 0.9323(12) 0.3725(4) 0.055(2) Uani 0.53 1 d A 2 .
F6A F -0.1239(3) 0.8136(8) 0.2899(3) 0.0536(17) Uani 0.53 1 d A 2 .
O4A O -0.0448(3) 0.7557(9) 0.4611(2) 0.067(2) Uani 0.53 1 d B 2 .
O6A O -0.1185(3) 0.5581(8) 0.4143(4) 0.0646(19) Uani 0.53 1 d B 2 .
S1 S 0.55202(4) 0.93107(10) 0.34087(4) 0.02580(19) Uani 1 1 d . . .
F1 F 0.44442(9) 1.0694(3) 0.31081(10) 0.0409(5) Uani 1 1 d . . .
F2 F 0.44787(10) 0.8880(3) 0.24882(11) 0.0532(6) Uani 1 1 d . . .
F3 F 0.49358(10) 1.0958(3) 0.24388(11) 0.0452(6) Uani 1 1 d . . .
O1 O 0.57574(12) 1.0680(3) 0.37513(12) 0.0419(7) Uani 1 1 d . . .
O2 O 0.58770(10) 0.8730(3) 0.30259(11) 0.0287(5) Uani 1 1 d . . .
O3 O 0.53013(11) 0.8191(3) 0.37555(12) 0.0374(6) Uani 1 1 d . . .
C41 C 0.48128(15) 0.9990(4) 0.28358(16) 0.0265(7) Uani 1 1 d . . .

loop_
_atom_site_aniso_label
_atom_site_aniso_U_11
_atom_site_aniso_U_22
_atom_site_aniso_U_33
_atom_site_aniso_U_23
_atom_site_aniso_U_13
_atom_site_aniso_U_12
Cr1 0.0145(2) 0.0154(2) 0.0137(2) -0.00057(19) 0.00428(18) -0.00062(19)
Cr2 0.0143(2) 0.0180(3) 0.0134(2) -0.00124(19) 0.00384(18) 0.00035(19)
N1 0.0172(12) 0.0185(13) 0.0156(13) -0.0033(10) 0.0022(10) -0.0004(10)
N2 0.0163(12) 0.0194(13) 0.0141(12) -0.0015(10) 0.0042(10) -0.0012(10)
N3 0.0187(12) 0.0163(13) 0.0163(13) -0.0009(10) 0.0054(10) -0.0011(10)
N4 0.0189(12) 0.0226(14) 0.0160(13) 0.0000(11) 0.0070(10) 0.0012(11)
N5 0.0166(12) 0.0187(13) 0.0149(13) -0.0010(10) 0.0056(10) -0.0023(10)
N6 0.0163(12) 0.0166(13) 0.0154(12) 0.0008(10) 0.0050(10) 0.0019(10)
N7 0.0159(12) 0.0189(13) 0.0169(13) -0.0009(10) 0.0061(10) -0.0007(10)
N8 0.0146(12) 0.0178(13) 0.0152(12) 0.0011(10) 0.0043(10) 0.0015(10)
N9 0.0162(12) 0.0180(13) 0.0180(13) -0.0019(10) 0.0050(10) -0.0012(10)
N10 0.0142(12) 0.0258(14) 0.0147(13) -0.0015(11) 0.0035(10) 0.0035(10)
N11 0.0155(12) 0.0179(13) 0.0150(13) -0.0011(10) 0.0029(10) 0.0011(10)
N12 0.0187(12) 0.0172(13) 0.0122(12) 0.0009(10) 0.0036(10) -0.0007(10)
C1 0.0169(15) 0.0255(17) 0.0196(16) -0.0050(13) 0.0047(12) -0.0017(13)
C2 0.0138(14) 0.0311(18) 0.0251(17) -0.0034(14) 0.0012(13) 0.0027(13)
C3 0.0205(16) 0.0223(17) 0.0209(16) -0.0013(13) -0.0025(13) 0.0018(13)
C4 0.0224(16) 0.0195(16) 0.0167(15) -0.0012(13) 0.0023(12) -0.0019(13)
C5 0.0160(14) 0.0180(15) 0.0157(15) -0.0032(12) 0.0027(12) -0.0020(12)
C6 0.0226(15) 0.0128(15) 0.0180(15) -0.0008(12) 0.0064(12) -0.0001(12)
C7 0.0237(16) 0.0234(17) 0.0174(16) -0.0027(13) 0.0022(13) -0.0014(13)
C8 0.0369(19) 0.0272(18) 0.0194(17) 0.0002(14) 0.0087(15) -0.0005(15)
C9 0.0326(18) 0.0268(18) 0.0216(17) 0.0024(14) 0.0133(14) -0.0008(14)
C10 0.0262(16) 0.0198(16) 0.0239(17) 0.0017(13) 0.0120(14) 0.0004(13)
C11 0.0169(15) 0.0258(17) 0.0207(16) 0.0012(13) 0.0069(13) 0.0005(13)
C12 0.0157(15) 0.0328(19) 0.0269(18) 0.0046(15) 0.0083(13) -0.0010(14)
C13 0.0227(16) 0.0252(18) 0.0269(18) 0.0017(14) 0.0049(14) -0.0044(14)
C14 0.0167(15) 0.0219(16) 0.0238(17) -0.0023(13) 0.0040(13) -0.0026(13)
C15 0.0147(14) 0.0198(16) 0.0143(14) 0.0032(12) 0.0018(11) 0.0005(12)
C16 0.0126(13) 0.0199(15) 0.0124(14) -0.0022(12) -0.0003(11) 0.0013(12)
C17 0.0202(15) 0.0182(16) 0.0176(15) 0.0008(12) 0.0024(12) -0.0016(12)
C18 0.0222(15) 0.0168(16) 0.0226(16) -0.0027(13) 0.0006(13) 0.0017(13)
C19 0.0194(15) 0.0218(17) 0.0186(16) -0.0020(13) 0.0046(12) 0.0045(13)
C20 0.0167(14) 0.0219(16) 0.0146(15) -0.0002(12) 0.0045(12) 0.0014(12)
C21 0.0201(15) 0.0239(17) 0.0179(15) 0.0000(13) 0.0071(12) -0.0003(13)
C22 0.0290(17) 0.0317(18) 0.0167(16) 0.0036(14) 0.0108(13) 0.0023(14)
C23 0.0275(17) 0.035(2) 0.0177(16) 0.0039(14) 0.0039(14) 0.0055(15)
C24 0.0175(15) 0.0310(18) 0.0175(15) 0.0012(14) 0.0037(12) 0.0005(13)
C25 0.0182(14) 0.0162(15) 0.0157(15) -0.0011(12) 0.0033(12) 0.0004(12)
C26 0.0149(14) 0.0151(15) 0.0192(15) -0.0018(12) 0.0047(12) -0.0006(12)
C27 0.0233(16) 0.0214(17) 0.0235(17) 0.0012(13) 0.0059(13) -0.0006(13)
C28 0.0184(15) 0.0247(18) 0.0288(18) -0.0004(14) 0.0025(13) 0.0039(13)
C29 0.0188(16) 0.0275(18) 0.0283(18) -0.0051(14) 0.0089(14) 0.0001(13)
C30 0.0179(15) 0.0254(17) 0.0230(16) -0.0004(13) 0.0078(13) -0.0003(13)
C31 0.0181(15) 0.0330(19) 0.0220(17) -0.0041(14) 0.0060(13) 0.0038(14)
C32 0.0253(17) 0.037(2) 0.0208(17) -0.0053(15) 0.0079(14) 0.0108(15)
C33 0.0311(18) 0.0230(17) 0.0218(17) -0.0025(13) 0.0066(14) 0.0078(14)
C34 0.0270(16) 0.0223(17) 0.0168(15) -0.0002(13) 0.0045(13) 0.0027(14)
C35 0.0184(15) 0.0203(16) 0.0120(14) -0.0012(12) 0.0015(12) 0.0015(12)
C36 0.0177(14) 0.0146(15) 0.0143(14) 0.0022(12) 0.0030(11) 0.0010(12)
C37 0.0279(17) 0.0195(16) 0.0154(15) -0.0015(12) 0.0050(13) 0.0003(13)
C38 0.0286(17) 0.0235(17) 0.0204(16) -0.0014(13) 0.0051(13) -0.0075(14)
C39 0.0244(16) 0.0221(17) 0.0249(17) 0.0001(14) 0.0065(13) -0.0075(14)
C40 0.0213(15) 0.0195(16) 0.0178(15) 0.0030(13) 0.0067(12) -0.0012(13)
S2 0.0802(8) 0.0428(6) 0.0702(8) 0.0218(6) 0.0634(7) 0.0261(6)
F4 0.0425(13) 0.0526(15) 0.0824(19) -0.0053(14) 0.0293(13) 0.0161(12)
O5 0.0320(13) 0.0442(16) 0.0510(16) 0.0054(13) 0.0249(12) 0.0097(12)
C42 0.0280(18) 0.050(2) 0.028(2) -0.0072(18) 0.0083(16) 0.0064(18)
F5 0.056(6) 0.045(6) 0.100(9) 0.028(6) 0.039(7) 0.009(4)
F6 0.065(5) 0.085(6) 0.023(3) -0.013(4) -0.021(3) 0.028(4)
O4 0.055(4) 0.056(4) 0.022(3) 0.002(3) 0.014(3) 0.007(3)
O6 0.032(3) 0.024(3) 0.079(5) -0.020(3) 0.029(3) -0.013(2)
F5A 0.062(4) 0.033(3) 0.071(6) -0.007(4) 0.024(5) -0.014(3)
F6A 0.058(4) 0.076(5) 0.022(3) 0.008(3) 0.005(2) 0.020(3)
O4A 0.058(4) 0.121(6) 0.015(3) -0.020(3) 0.000(3) 0.013(4)
O6A 0.049(4) 0.060(4) 0.106(6) 0.028(4) 0.055(4) 0.013(3)
S1 0.0204(4) 0.0350(5) 0.0229(4) 0.0026(4) 0.0079(3) 0.0022(3)
F1 0.0291(11) 0.0559(14) 0.0430(12) 0.0075(11) 0.0187(10) 0.0131(10)
F2 0.0362(12) 0.0468(14) 0.0573(15) -0.0109(12) -0.0132(11) -0.0060(11)
F3 0.0486(13) 0.0469(14) 0.0484(13) 0.0257(11) 0.0274(11) 0.0184(11)
O1 0.0351(14) 0.0520(17) 0.0376(15) -0.0175(13) 0.0101(12) -0.0060(13)
O2 0.0262(12) 0.0338(14) 0.0303(13) 0.0039(11) 0.0150(10) 0.0043(10)
O3 0.0350(13) 0.0450(16) 0.0391(15) 0.0186(12) 0.0216(12) 0.0111(12)
C41 0.0297(18) 0.0245(18) 0.0296(18) 0.0055(14) 0.0156(15) 0.0015(14)

loop_
_atom_type_symbol
_atom_type_description
_atom_type_scat_dispersion_real
_atom_type_scat_dispersion_imag
_atom_type_scat_source
C C 0.0033 0.0016 'International Tables Vol C Tables 4.2.6.8 and 6.1.1.4'
H H 0.0000 0.0000 'International Tables Vol C Tables 4.2.6.8 and 6.1.1.4'
Cr Cr 0.3209 0.6236 'International Tables Vol C Tables 4.2.6.8 and 6.1.1.4'
F F 0.0171 0.0103 'International Tables Vol C Tables 4.2.6.8 and 6.1.1.4'
N N 0.0061 0.0033 'International Tables Vol C Tables 4.2.6.8 and 6.1.1.4'
O O 0.0106 0.0060 'International Tables Vol C Tables 4.2.6.8 and 6.1.1.4'
S S 0.1246 0.1234 'International Tables Vol C Tables 4.2.6.8 and 6.1.1.4'

loop_
_geom_angle_atom_site_label_1
_geom_angle_atom_site_label_2
_geom_angle_atom_site_label_3
_geom_angle
N2 Cr1 N8 132.74(9)
N3 Cr1 N2 64.30(9)
N3 Cr1 N6 90.92(10)
N3 Cr1 N8 162.96(9)
N6 Cr1 N2 90.72(10)
N6 Cr1 N8 88.66(9)
N9 Cr1 N2 163.38(10)
N9 Cr1 N3 99.25(10)
N9 Cr1 N6 87.13(10)
N9 Cr1 N8 63.72(9)
N9 Cr1 N12 89.44(10)
N12 Cr1 N2 94.02(10)
N12 Cr1 N3 94.74(10)
N12 Cr1 N6 173.79(10)
N12 Cr1 N8 85.18(9)
N1 Cr2 N5 91.61(10)
N1 Cr2 N11 89.30(10)
N4 Cr2 N1 90.83(10)
N4 Cr2 N5 64.78(9)
N4 Cr2 N10 99.36(10)
N4 Cr2 N11 163.22(10)
N5 Cr2 N11 131.99(9)
N7 Cr2 N1 176.83(10)
N7 Cr2 N4 92.29(10)
N7 Cr2 N5 90.25(10)
N7 Cr2 N10 92.01(10)
N7 Cr2 N11 87.55(10)
N10 Cr2 N1 86.91(10)
N10 Cr2 N5 164.07(10)
N10 Cr2 N11 63.89(9)
C1 N1 Cr2 119.9(2)
C1 N1 C5 119.4(3)
C5 N1 Cr2 119.82(19)
C5 N2 Cr1 145.9(2)
C5 N2 C6 122.1(2)
C6 N2 Cr1 91.85(17)
C6 N3 Cr1 95.38(18)
C10 N3 Cr1 143.3(2)
C10 N3 C6 120.6(3)
C11 N4 Cr2 142.7(2)
C11 N4 C15 121.0(3)
C15 N4 Cr2 95.62(18)
C15 N5 Cr2 91.91(17)
C16 N5 Cr2 145.3(2)
C16 N5 C15 122.4(3)
C16 N6 Cr1 119.07(19)
C16 N6 C20 119.4(3)
C20 N6 Cr1 119.93(19)
C21 N7 Cr2 119.81(19)
C21 N7 C25 120.1(2)
C25 N7 Cr2 119.41(19)
C25 N8 Cr1 145.71(19)
C25 N8 C26 122.8(2)
C26 N8 Cr1 91.06(17)
C26 N9 Cr1 97.48(17)
C30 N9 Cr1 139.9(2)
C30 N9 C26 121.7(3)
C31 N10 Cr2 142.3(2)
C35 N10 Cr2 95.95(17)
C35 N10 C31 120.4(3)
C35 N11 Cr2 91.78(17)
C36 N11 Cr2 144.8(2)
C36 N11 C35 121.5(2)
C36 N12 Cr1 117.57(19)
C36 N12 C40 119.5(3)
C40 N12 Cr1 120.6(2)
N1 C1 H1 118.3
N1 C1 C2 123.4(3)
C2 C1 H1 118.3
C1 C2 H2 121.1
C1 C2 C3 117.8(3)
C3 C2 H2 121.1
C2 C3 H3 120.0
C4 C3 C2 120.1(3)
C4 C3 H3 120.0
C3 C4 H4 120.2
C3 C4 C5 119.7(3)
C5 C4 H4 120.2
N1 C5 N2 116.5(3)
N1 C5 C4 119.0(3)
N2 C5 C4 124.4(3)
N2 C6 C7 132.3(3)
N3 C6 N2 107.5(2)
N3 C6 C7 120.2(3)
C6 C7 H7 121.1
C8 C7 C6 117.9(3)
C8 C7 H7 121.1
C7 C8 H8 119.4
C7 C8 C9 121.3(3)
C9 C8 H8 119.4
C8 C9 H9 120.9
C10 C9 C8 118.3(3)
C10 C9 H9 120.9
N3 C10 C9 121.5(3)
N3 C10 H10 119.3
C9 C10 H10 119.3
N4 C11 H11 119.3
N4 C11 C12 121.4(3)
C12 C11 H11 119.3
C11 C12 H12 121.0
C11 C12 C13 118.0(3)
C13 C12 H12 121.0
C12 C13 H13 119.1
C14 C13 C12 121.8(3)
C14 C13 H13 119.1
C13 C14 H14 121.2
C13 C14 C15 117.7(3)
C15 C14 H14 121.2
N4 C15 N5 107.1(2)
N4 C15 C14 120.0(3)
N5 C15 C14 132.8(3)
N5 C16 C17 124.4(3)
N6 C16 N5 116.5(3)
N6 C16 C17 119.1(3)
C16 C17 H17 120.0
C18 C17 C16 120.0(3)
C18 C17 H17 120.0
C17 C18 H18 120.1
C17 C18 C19 119.8(3)
C19 C18 H18 120.1
C18 C19 H19 121.0
C20 C19 C18 118.0(3)
C20 C19 H19 121.0
N6 C20 H20 118.6
C19 C20 N6 122.9(3)
C19 C20 H20 118.6
N7 C21 H21 118.4
N7 C21 C22 123.2(3)
C22 C21 H21 118.4
C21 C22 H22 121.1
C21 C22 C23 117.8(3)
C23 C22 H22 121.1
C22 C23 H23 119.9
C24 C23 C22 120.1(3)
C24 C23 H23 119.9
C23 C24 H24 119.9
C23 C24 C25 120.2(3)
C25 C24 H24 119.9
N7 C25 N8 116.3(2)
N7 C25 C24 118.1(3)
N8 C25 C24 125.6(3)
N8 C26 C27 133.1(3)
N9 C26 N8 107.5(2)
N9 C26 C27 119.3(3)
C26 C27 H27 120.8
C28 C27 C26 118.5(3)
C28 C27 H27 120.8
C27 C28 H28 119.4
C27 C28 C29 121.1(3)
C29 C28 H28 119.4
C28 C29 H29 121.0
C30 C29 C28 118.1(3)
C30 C29 H29 121.0
N9 C30 C29 121.4(3)
N9 C30 H30 119.3
C29 C30 H30 119.3
N10 C31 H31 119.4
N10 C31 C32 121.3(3)
C32 C31 H31 119.4
C31 C32 H32 120.5
C31 C32 C33 118.9(3)
C33 C32 H32 120.5
C32 C33 H33 119.8
C34 C33 C32 120.4(3)
C34 C33 H33 119.8
C33 C34 H34 120.8
C33 C34 C35 118.5(3)
C35 C34 H34 120.8
N10 C35 N11 108.0(2)
N10 C35 C34 120.5(3)
N11 C35 C34 131.3(3)
N11 C36 C37 124.6(3)
N12 C36 N11 115.9(3)
N12 C36 C37 119.4(3)
C36 C37 H37 120.1
C38 C37 C36 119.8(3)
C38 C37 H37 120.1
C37 C38 H38 120.0
C37 C38 C39 120.1(3)
C39 C38 H38 120.0
C38 C39 H39 121.1
C40 C39 C38 117.8(3)
C40 C39 H39 121.1
N12 C40 C39 122.9(3)
N12 C40 H40 118.5
C39 C40 H40 118.5
O5 S2 C42 104.87(16)
O5 S2 O6 107.0(2)
O5 S2 O4A 102.2(3)
O4 S2 O5 133.1(3)
O4 S2 C42 105.2(3)
O4 S2 O6 108.2(4)
O4 S2 O4A 39.6(3)
O6 S2 C42 90.0(3)
O4A S2 C42 95.7(3)
O4A S2 O6 147.7(3)
O6A S2 O5 122.1(3)
O6A S2 C42 118.7(3)
O6A S2 O4 70.6(5)
O6A S2 O6 42.7(4)
O6A S2 O4A 108.8(5)
F4 C42 S2 113.6(3)
F4 C42 F6 101.4(4)
F4 C42 F5A 102.0(5)
F4 C42 F6A 110.5(4)
F5 C42 S2 119.6(6)
F5 C42 F4 112.0(6)
F5 C42 F6 110.8(7)
F5 C42 F5A 27.8(5)
F5 C42 F6A 73.9(6)
F6 C42 S2 96.8(4)
F6 C42 F5A 138.4(6)
F5A C42 S2 104.7(5)
F6A C42 S2 121.4(4)
F6A C42 F6 37.3(3)
F6A C42 F5A 101.7(5)
O1 S1 O2 115.60(15)
O1 S1 C41 101.67(16)
O2 S1 C41 102.92(14)
O3 S1 O1 114.59(16)
O3 S1 O2 115.58(15)
O3 S1 C41 103.70(15)
F1 C41 S1 111.4(2)
F2 C41 S1 112.8(2)
F2 C41 F1 107.0(3)
F3 C41 S1 111.6(2)
F3 C41 F1 107.7(3)
F3 C41 F2 106.0(3)

loop_
_geom_bond_atom_site_label_1
_geom_bond_atom_site_label_2
_geom_bond_distance
Cr1 N2 2.103(2)
Cr1 N3 2.037(2)
Cr1 N6 2.049(2)
Cr1 N8 2.154(2)
Cr1 N9 2.025(2)
Cr1 N12 2.034(2)
Cr2 N1 2.052(2)
Cr2 N4 2.019(3)
Cr2 N5 2.090(2)
Cr2 N7 2.018(2)
Cr2 N10 2.049(2)
Cr2 N11 2.126(2)
N1 C1 1.353(4)
N1 C5 1.360(4)
N2 C5 1.364(4)
N2 C6 1.377(4)
N3 C6 1.356(4)
N3 C10 1.344(4)
N4 C11 1.345(4)
N4 C15 1.359(4)
N5 C15 1.379(4)
N5 C16 1.369(4)
N6 C16 1.355(4)
N6 C20 1.360(4)
N7 C21 1.354(4)
N7 C25 1.363(4)
N8 C25 1.368(4)
N8 C26 1.382(4)
N9 C26 1.357(4)
N9 C30 1.344(4)
N10 C31 1.357(4)
N10 C35 1.354(4)
N11 C35 1.379(4)
N11 C36 1.373(4)
N12 C36 1.355(4)
N12 C40 1.359(4)
C1 H1 0.9500
C1 C2 1.364(4)
C2 H2 0.9500
C2 C3 1.394(4)
C3 H3 0.9500
C3 C4 1.371(4)
C4 H4 0.9500
C4 C5 1.416(4)
C6 C7 1.403(4)
C7 H7 0.9500
C7 C8 1.378(4)
C8 H8 0.9500
C8 C9 1.381(5)
C9 H9 0.9500
C9 C10 1.376(4)
C10 H10 0.9500
C11 H11 0.9500
C11 C12 1.366(4)
C12 H12 0.9500
C12 C13 1.382(5)
C13 H13 0.9500
C13 C14 1.380(4)
C14 H14 0.9500
C14 C15 1.395(4)
C16 C17 1.403(4)
C17 H17 0.9500
C17 C18 1.373(4)
C18 H18 0.9500
C18 C19 1.389(4)
C19 H19 0.9500
C19 C20 1.360(4)
C20 H20 0.9500
C21 H21 0.9500
C21 C22 1.359(4)
C22 H22 0.9500
C22 C23 1.391(4)
C23 H23 0.9500
C23 C24 1.371(4)
C24 H24 0.9500
C24 C25 1.413(4)
C26 C27 1.401(4)
C27 H27 0.9500
C27 C28 1.379(4)
C28 H28 0.9500
C28 C29 1.393(5)
C29 H29 0.9500
C29 C30 1.366(4)
C30 H30 0.9500
C31 H31 0.9500
C31 C32 1.366(5)
C32 H32 0.9500
C32 C33 1.398(5)
C33 H33 0.9500
C33 C34 1.373(4)
C34 H34 0.9500
C34 C35 1.405(4)
C36 C37 1.404(4)
C37 H37 0.9500
C37 C38 1.373(4)
C38 H38 0.9500
C38 C39 1.393(4)
C39 H39 0.9500
C39 C40 1.364(4)
C40 H40 0.9500
S2 O5 1.415(2)
S2 C42 1.790(4)
S2 O4 1.296(6)
S2 O6 1.665(6)
S2 O4A 1.657(6)
S2 O6A 1.295(6)
F4 C42 1.326(4)
C42 F5 1.223(13)
C42 F6 1.382(8)
C42 F5A 1.411(11)
C42 F6A 1.327(7)
S1 O1 1.442(3)
S1 O2 1.444(2)
S1 O3 1.438(2)
S1 C41 1.812(3)
F1 C41 1.330(4)
F2 C41 1.330(4)
F3 C41 1.326(4)

loop_
_geom_torsion_atom_site_label_1
_geom_torsion_atom_site_label_2
_geom_torsion_atom_site_label_3
_geom_torsion_atom_site_label_4
_geom_torsion
Cr1 N2 C5 N1 -22.9(5)
Cr1 N2 C5 C4 153.4(3)
Cr1 N2 C6 N3 -9.0(2)
Cr1 N2 C6 C7 167.4(3)
Cr1 N3 C6 N2 9.3(2)
Cr1 N3 C6 C7 -167.6(2)
Cr1 N3 C10 C9 167.4(3)
Cr1 N6 C16 N5 21.5(3)
Cr1 N6 C16 C17 -156.4(2)
Cr1 N6 C20 C19 162.4(2)
Cr1 N8 C25 N7 25.3(5)
Cr1 N8 C25 C24 -152.4(3)
Cr1 N8 C26 N9 4.5(2)
Cr1 N8 C26 C27 -170.6(3)
Cr1 N9 C26 N8 -4.8(2)
Cr1 N9 C26 C27 171.1(2)
Cr1 N9 C30 C29 -166.8(3)
Cr1 N12 C36 N11 -20.8(3)
Cr1 N12 C36 C37 156.4(2)
Cr1 N12 C40 C39 -161.0(2)
Cr2 N1 C1 C2 166.0(2)
Cr2 N1 C5 N2 16.5(3)
Cr2 N1 C5 C4 -160.1(2)
Cr2 N4 C11 C12 168.4(3)
Cr2 N4 C15 N5 7.2(2)
Cr2 N4 C15 C14 -169.4(2)
Cr2 N5 C15 N4 -6.9(2)
Cr2 N5 C15 C14 169.0(3)
Cr2 N5 C16 N6 -27.8(5)
Cr2 N5 C16 C17 149.9(3)
Cr2 N7 C21 C22 -168.7(3)
Cr2 N7 C25 N8 -14.9(3)
Cr2 N7 C25 C24 162.9(2)
Cr2 N10 C31 C32 -163.6(3)
Cr2 N10 C35 N11 -6.0(2)
Cr2 N10 C35 C34 168.7(2)
Cr2 N11 C35 N10 5.8(2)
Cr2 N11 C35 C34 -168.1(3)
Cr2 N11 C36 N12 39.8(5)
Cr2 N11 C36 C37 -137.3(3)
N1 Cr2 N4 C11 -83.4(3)
N1 Cr2 N4 C15 86.40(18)
N1 Cr2 N5 C15 -85.27(17)
N1 Cr2 N5 C16 102.0(3)
N1 Cr2 N7 C21 118.0(17)
N1 Cr2 N7 C25 -52.4(18)
N1 Cr2 N10 C31 78.6(3)
N1 Cr2 N10 C35 -86.59(18)
N1 Cr2 N11 C35 82.85(17)
N1 Cr2 N11 C36 -115.0(3)
N1 C1 C2 C3 -3.8(5)
N2 Cr1 N3 C6 -6.45(16)
N2 Cr1 N3 C10 -175.6(4)
N2 Cr1 N6 C16 -79.1(2)
N2 Cr1 N6 C20 115.2(2)
N2 Cr1 N8 C25 -14.9(4)
N2 Cr1 N8 C26 173.99(16)
N2 Cr1 N9 C26 -169.5(3)
N2 Cr1 N9 C30 -1.0(6)
N2 Cr1 N12 C36 74.4(2)
N2 Cr1 N12 C40 -122.8(2)
N2 C6 C7 C8 178.0(3)
N3 Cr1 N2 C5 -168.8(4)
N3 Cr1 N2 C6 6.33(16)
N3 Cr1 N6 C16 -143.4(2)
N3 Cr1 N6 C20 50.9(2)
N3 Cr1 N8 C25 166.6(3)
N3 Cr1 N8 C26 -4.5(4)
N3 Cr1 N9 C26 -177.08(17)
N3 Cr1 N9 C30 -8.6(3)
N3 Cr1 N12 C36 138.9(2)
N3 Cr1 N12 C40 -58.3(2)
N3 C6 C7 C8 -6.0(4)
N4 Cr2 N1 C1 50.4(2)
N4 Cr2 N1 C5 -140.5(2)
N4 Cr2 N5 C15 4.89(16)
N4 Cr2 N5 C16 -167.8(4)
N4 Cr2 N7 C21 -51.4(2)
N4 Cr2 N7 C25 138.2(2)
N4 Cr2 N10 C31 -11.8(4)
N4 Cr2 N10 C35 -176.92(17)
N4 Cr2 N11 C35 -7.7(4)
N4 Cr2 N11 C36 154.5(3)
N4 C11 C12 C13 -3.1(5)
N5 Cr2 N1 C1 115.2(2)
N5 Cr2 N1 C5 -75.7(2)
N5 Cr2 N4 C11 -174.8(4)
N5 Cr2 N4 C15 -4.98(16)
N5 Cr2 N7 C21 -116.2(2)
N5 Cr2 N7 C25 73.4(2)
N5 Cr2 N10 C31 -6.5(6)
N5 Cr2 N10 C35 -171.6(3)
N5 Cr2 N11 C35 174.38(16)
N5 Cr2 N11 C36 -23.4(4)
N5 C16 C17 C18 173.6(3)
N6 Cr1 N2 C5 100.5(4)
N6 Cr1 N2 C6 -84.35(17)
N6 Cr1 N3 C6 83.91(18)
N6 Cr1 N3 C10 -85.2(4)
N6 Cr1 N8 C25 -104.6(4)
N6 Cr1 N8 C26 84.25(17)
N6 Cr1 N9 C26 -86.61(18)
N6 Cr1 N9 C30 81.9(3)
N6 Cr1 N12 C36 -65.4(9)
N6 Cr1 N12 C40 97.4(9)
N6 C16 C17 C18 -8.7(4)
N7 Cr2 N1 C1 -119.0(17)
N7 Cr2 N1 C5 50.0(18)
N7 Cr2 N4 C11 96.0(3)
N7 Cr2 N4 C15 -94.18(18)
N7 Cr2 N5 C15 97.30(17)
N7 Cr2 N5 C16 -75.4(3)
N7 Cr2 N10 C31 -104.4(3)
N7 Cr2 N10 C35 90.43(18)
N7 Cr2 N11 C35 -97.49(17)
N7 Cr2 N11 C36 64.7(3)
N7 C21 C22 C23 3.9(5)
N8 Cr1 N2 C5 11.6(4)
N8 Cr1 N2 C6 -173.19(16)
N8 Cr1 N3 C6 172.3(3)
N8 Cr1 N3 C10 3.2(6)
N8 Cr1 N6 C16 53.6(2)
N8 Cr1 N6 C20 -112.1(2)
N8 Cr1 N9 C26 3.31(16)
N8 Cr1 N9 C30 171.8(4)
N8 Cr1 N12 C36 -58.2(2)
N8 Cr1 N12 C40 104.6(2)
N8 C26 C27 C28 175.3(3)
N9 Cr1 N2 C5 -177.1(3)
N9 Cr1 N2 C6 -2.0(4)
N9 Cr1 N3 C6 171.15(17)
N9 Cr1 N3 C10 2.0(4)
N9 Cr1 N6 C16 117.4(2)
N9 Cr1 N6 C20 -48.3(2)
N9 Cr1 N8 C25 167.9(4)
N9 Cr1 N8 C26 -3.22(16)
N9 Cr1 N12 C36 -121.9(2)
N9 Cr1 N12 C40 40.9(2)
N9 C26 C27 C28 0.6(4)
N10 Cr2 N1 C1 -48.9(2)
N10 Cr2 N1 C5 120.1(2)
N10 Cr2 N4 C11 3.6(4)
N10 Cr2 N4 C15 173.41(17)
N10 Cr2 N5 C15 -0.9(4)
N10 Cr2 N5 C16 -173.6(3)
N10 Cr2 N7 C21 48.0(2)
N10 Cr2 N7 C25 -122.4(2)
N10 Cr2 N11 C35 -4.05(16)
N10 Cr2 N11 C36 158.1(4)
N10 C31 C32 C33 1.6(5)
N11 Cr2 N1 C1 -112.8(2)
N11 Cr2 N1 C5 56.3(2)
N11 Cr2 N4 C11 6.9(6)
N11 Cr2 N4 C15 176.7(3)
N11 Cr2 N5 C15 -175.77(15)
N11 Cr2 N5 C16 11.5(4)
N11 Cr2 N7 C21 111.8(2)
N11 Cr2 N7 C25 -58.6(2)
N11 Cr2 N10 C31 169.3(4)
N11 Cr2 N10 C35 4.15(16)
N11 C36 C37 C38 -176.9(3)
N12 Cr1 N2 C5 -75.5(4)
N12 Cr1 N2 C6 99.66(17)
N12 Cr1 N3 C6 -98.64(18)
N12 Cr1 N3 C10 92.2(4)
N12 Cr1 N6 C16 60.8(9)
N12 Cr1 N6 C20 -104.9(9)
N12 Cr1 N8 C25 76.2(4)
N12 Cr1 N8 C26 -94.98(17)
N12 Cr1 N9 C26 88.21(18)
N12 Cr1 N9 C30 -103.3(3)
N12 C36 C37 C38 6.0(4)
C1 N1 C5 N2 -174.4(3)
C1 N1 C5 C4 9.0(4)
C1 C2 C3 C4 4.5(5)
C2 C3 C4 C5 1.4(5)
C3 C4 C5 N1 -8.2(4)
C3 C4 C5 N2 175.5(3)
C5 N1 C1 C2 -3.1(4)
C5 N2 C6 N3 167.8(3)
C5 N2 C6 C7 -15.8(5)
C6 N2 C5 N1 162.8(3)
C6 N2 C5 C4 -20.9(4)
C6 N3 C10 C9 0.0(5)
C6 C7 C8 C9 2.4(5)
C7 C8 C9 C10 2.3(5)
C8 C9 C10 N3 -3.6(5)
C10 N3 C6 N2 -178.2(3)
C10 N3 C6 C7 4.9(4)
C11 N4 C15 N5 180.0(3)
C11 N4 C15 C14 3.5(4)
C11 C12 C13 C14 2.3(5)
C12 C13 C14 C15 1.2(5)
C13 C14 C15 N4 -4.1(4)
C13 C14 C15 N5 -179.6(3)
C15 N4 C11 C12 0.2(4)
C15 N5 C16 N6 160.8(3)
C15 N5 C16 C17 -21.4(4)
C16 N5 C15 N4 168.2(2)
C16 N5 C15 C14 -15.9(5)
C16 N6 C20 C19 -3.2(4)
C16 C17 C18 C19 1.8(4)
C17 C18 C19 C20 4.3(4)
C18 C19 C20 N6 -3.7(4)
C20 N6 C16 N5 -172.8(2)
C20 N6 C16 C17 9.3(4)
C21 N7 C25 N8 174.7(3)
C21 N7 C25 C24 -7.4(4)
C21 C22 C23 C24 -3.4(5)
C22 C23 C24 C25 -2.4(5)
C23 C24 C25 N7 7.8(5)
C23 C24 C25 N8 -174.6(3)
C25 N7 C21 C22 1.6(5)
C25 N8 C26 N9 -169.6(3)
C25 N8 C26 C27 15.3(5)
C26 N8 C25 N7 -165.2(3)
C26 N8 C25 C24 17.1(5)
C26 N9 C30 C29 -0.2(5)
C26 C27 C28 C29 -0.5(5)
C27 C28 C29 C30 0.1(5)
C28 C29 C30 N9 0.3(5)
C30 N9 C26 N8 -176.2(3)
C30 N9 C26 C27 -0.2(4)
C31 N10 C35 N11 -175.6(3)
C31 N10 C35 C34 -0.9(4)
C31 C32 C33 C34 -0.8(5)
C32 C33 C34 C35 -0.8(5)
C33 C34 C35 N10 1.7(4)
C33 C34 C35 N11 175.0(3)
C35 N10 C31 C32 -0.8(4)
C35 N11 C36 N12 -161.2(3)
C35 N11 C36 C37 21.7(4)
C36 N11 C35 N10 -162.3(2)
C36 N11 C35 C34 23.8(5)
C36 N12 C40 C39 1.4(4)
C36 C37 C38 C39 -0.4(5)
C37 C38 C39 C40 -4.5(5)
C38 C39 C40 N12 4.2(5)
C40 N12 C36 N11 176.2(2)
C40 N12 C36 C37 -6.5(4)
O5 S2 C42 F4 174.8(3)
O5 S2 C42 F5 -49.3(6)
O5 S2 C42 F6 69.3(4)
O5 S2 C42 F5A -74.7(5)
O5 S2 C42 F6A 39.2(5)
O4 S2 C42 F4 -41.7(5)
O4 S2 C42 F5 94.2(7)
O4 S2 C42 F6 -147.2(5)
O4 S2 C42 F5A 68.8(6)
O4 S2 C42 F6A -177.3(5)
O6 S2 C42 F4 67.2(3)
O6 S2 C42 F5 -156.9(6)
O6 S2 C42 F6 -38.3(5)
O6 S2 C42 F5A 177.7(5)
O6 S2 C42 F6A -68.4(5)
O4A S2 C42 F4 -80.9(4)
O4A S2 C42 F5 55.0(7)
O4A S2 C42 F6 173.6(5)
O4A S2 C42 F5A 29.6(5)
O4A S2 C42 F6A 143.5(5)
O6A S2 C42 F4 34.2(5)
O6A S2 C42 F5 170.1(7)
O6A S2 C42 F6 -71.3(6)
O6A S2 C42 F5A 144.7(6)
O6A S2 C42 F6A -101.4(6)
O1 S1 C41 F1 -54.6(3)
O1 S1 C41 F2 -174.9(2)
O1 S1 C41 F3 65.8(3)
O2 S1 C41 F1 -174.6(2)
O2 S1 C41 F2 65.1(3)
O2 S1 C41 F3 -54.2(3)
O3 S1 C41 F1 64.6(3)
O3 S1 C41 F2 -55.7(3)
O3 S1 C41 F3 -175.0(2)
